data_7001764
loop_
_publ_author_name
'Himeno, Sadayuki'
'Murata, Satomi'
'Eda, Kazuo'

_publ_section_title
;
 A route to a Keggin-Type \a-[(XIIIO4)Mo12O35(OH)]4&#x2212; anion
 through an Anderson-type [XIII(OH)6Mo6O18]3&#x2212; anion: X = Ga
;
_journal_issue 31
_journal_name_full 'Dalton Transactions'
_journal_page_first 6114
_journal_paper_doi 10.1039/b902794g
_journal_year 2009
_chemical_formula_sum 'C50 H115 Ga Mo12 N5 O40'
_chemical_formula_weight 2647.47
_chemical_name_systematic
;
?
;
_space_group_IT_number 15
_symmetry_cell_setting monoclinic
_symmetry_space_group_name_Hall '-C 2yc'
_symmetry_space_group_name_H-M 'C 1 2/c 1'
_atom_sites_solution_hydrogens geom
_atom_sites_solution_primary direct
_atom_sites_solution_secondary difmap
_audit_creation_method SHELXL-97
_cell_angle_alpha 90.00
_cell_angle_beta 99.9260(10)
_cell_angle_gamma 90.00
_cell_formula_units_Z 8
_cell_length_a 20.9694(13)
_cell_length_b 19.1337(12)
_cell_length_c 50.492(3)
_cell_measurement_reflns_used 16074
_cell_measurement_temperature 193(2)
_cell_measurement_theta_max 26.408
_cell_measurement_theta_min 3.105
_cell_volume 19955(2)
_computing_cell_refinement 'Bruker AXS SAINT'
_computing_data_collection 'Bruker AXS SAINT'
_computing_data_reduction 'Bruker AXS SAINT'
_computing_publication_material 'Bruker SHELXTL'
_computing_structure_refinement 'SHELXL-97 (Sheldrick, 1997)'
_computing_structure_solution 'SHELXS-97 (Sheldrick, 1990)'
_diffrn_ambient_temperature 193(2)
_diffrn_measured_fraction_theta_full 0.902
_diffrn_measured_fraction_theta_max 0.902
_diffrn_measurement_device_type 'CCD area detector'
_diffrn_measurement_method 'phi and omega scans'
_diffrn_radiation_monochromator graphite
_diffrn_radiation_source 'fine-focus sealed tube'
_diffrn_radiation_type MoK\a
_diffrn_radiation_wavelength 0.71073
_diffrn_reflns_av_R_equivalents 0.0346
_diffrn_reflns_av_sigmaI/netI 0.0484
_diffrn_reflns_limit_h_max 20
_diffrn_reflns_limit_h_min -26
_diffrn_reflns_limit_k_max 20
_diffrn_reflns_limit_k_min -24
_diffrn_reflns_limit_l_max 62
_diffrn_reflns_limit_l_min -62
_diffrn_reflns_number 47778
_diffrn_reflns_theta_full 26.83
_diffrn_reflns_theta_max 26.83
_diffrn_reflns_theta_min 3.06
_exptl_absorpt_coefficient_mu 1.788
_exptl_absorpt_correction_T_max 0.7052
_exptl_absorpt_correction_T_min 0.6891
_exptl_absorpt_correction_type empirical
_exptl_absorpt_process_details 'program SADABS ver. 2.03(Sheldrick)'
_exptl_crystal_colour yellow
_exptl_crystal_density_diffrn 1.735
_exptl_crystal_density_method 'not measured'
_exptl_crystal_description cube
_exptl_crystal_F_000 10264
_exptl_crystal_size_max 0.22
_exptl_crystal_size_mid 0.22
_exptl_crystal_size_min 0.21
_refine_diff_density_max 3.150
_refine_diff_density_min -1.136
_refine_diff_density_rms 0.175
_refine_ls_extinction_method none
_refine_ls_goodness_of_fit_ref 1.079
_refine_ls_hydrogen_treatment constr
_refine_ls_matrix_type full
_refine_ls_number_parameters 980
_refine_ls_number_reflns 19309
_refine_ls_number_restraints 2
_refine_ls_restrained_S_all 1.080
_refine_ls_R_factor_all 0.0876
_refine_ls_R_factor_gt 0.0637
_refine_ls_shift/su_max 0.002
_refine_ls_shift/su_mean 0.000
_refine_ls_structure_factor_coef Fsqd
_refine_ls_weighting_details 'calc w=1/[\s^2^(Fo^2^)+(0.0720P)^2^+337.0565P] where P=(Fo^2^+2Fc^2^)/3'
_refine_ls_weighting_scheme calc
_refine_ls_wR_factor_gt 0.1659
_refine_ls_wR_factor_ref 0.1800
_reflns_number_gt 14349
_reflns_number_total 19309
_reflns_threshold_expression >2sigma(I)
_cod_data_source_file b902794g.txt
_cod_data_source_block 2mur
_cod_original_sg_symbol_H-M 'C 2/c'
_cod_database_code 7001764

loop_
_symmetry_equiv_pos_as_xyz
'x, y, z'
'-x, y, -z+1/2'
'x+1/2, y+1/2, z'
'-x+1/2, y+1/2, -z+1/2'
'-x, -y, -z'
'x, -y, z-1/2'
'-x+1/2, -y+1/2, -z'
'x+1/2, -y+1/2, z-1/2'

loop_
_atom_site_label
_atom_site_type_symbol
_atom_site_fract_x
_atom_site_fract_y
_atom_site_fract_z
_atom_site_U_iso_or_equiv
_atom_site_adp_type
_atom_site_occupancy
_atom_site_symmetry_multiplicity
_atom_site_calc_flag
_atom_site_refinement_flags
_atom_site_disorder_assembly
_atom_site_disorder_group
C1 C 0.3047(5) 0.1542(6) 0.24643(18) 0.051(3) Uani 1 1 d . . .
H1A H 0.3398 0.1194 0.2512 0.061 Uiso 1 1 calc R . .
H1B H 0.3252 0.2009 0.2471 0.061 Uiso 1 1 calc R . .
C2 C 0.2716(5) 0.1403(7) 0.21753(19) 0.062(3) Uani 1 1 d . . .
H2A H 0.2525 0.0929 0.2161 0.075 Uiso 1 1 calc R . .
H2B H 0.2364 0.1746 0.2122 0.075 Uiso 1 1 calc R . .
C3 C 0.3210(6) 0.1464(8) 0.1993(2) 0.074(4) Uani 1 1 d . . .
H3A H 0.3442 0.1909 0.2026 0.111 Uiso 1 1 calc R . .
H3B H 0.2992 0.1446 0.1805 0.111 Uiso 1 1 calc R . .
H3C H 0.3519 0.1077 0.2028 0.111 Uiso 1 1 calc R . .
C4 C 0.2083(5) 0.2042(6) 0.2626(2) 0.052(2) Uani 1 1 d . . .
H4A H 0.1828 0.2008 0.2773 0.062 Uiso 1 1 calc R . .
H4B H 0.1792 0.1914 0.2457 0.062 Uiso 1 1 calc R . .
C5 C 0.2293(7) 0.2803(7) 0.2604(3) 0.079(4) Uani 1 1 d . . .
H5A H 0.2627 0.2925 0.2761 0.095 Uiso 1 1 calc R . .
H5B H 0.2483 0.2866 0.2439 0.095 Uiso 1 1 calc R . .
C6 C 0.1716(8) 0.3271(8) 0.2595(3) 0.091(5) Uani 1 1 d . . .
H6A H 0.1408 0.3183 0.2429 0.137 Uiso 1 1 calc R . .
H6B H 0.1855 0.3760 0.2599 0.137 Uiso 1 1 calc R . .
H6C H 0.1507 0.3176 0.2750 0.137 Uiso 1 1 calc R . .
C7 C 0.2286(5) 0.0816(6) 0.2684(2) 0.053(3) Uani 1 1 d . . .
H7A H 0.1999 0.0745 0.2509 0.064 Uiso 1 1 calc R . .
H7B H 0.2009 0.0835 0.2823 0.064 Uiso 1 1 calc R . .
C8 C 0.2741(7) 0.0174(7) 0.2740(3) 0.078(4) Uani 1 1 d . . .
H8A H 0.3033 0.0229 0.2915 0.094 Uiso 1 1 calc R . .
H8B H 0.3008 0.0126 0.2598 0.094 Uiso 1 1 calc R . .
C9 C 0.2312(9) -0.0471(8) 0.2746(4) 0.113(6) Uani 1 1 d . . .
H9A H 0.1960 -0.0362 0.2843 0.170 Uiso 1 1 calc R . .
H9B H 0.2572 -0.0856 0.2836 0.170 Uiso 1 1 calc R . .
H9C H 0.2131 -0.0609 0.2561 0.170 Uiso 1 1 calc R . .
C10 C 0.3079(4) 0.1666(6) 0.29385(18) 0.049(2) Uani 1 1 d . . .
H10A H 0.3420 0.1302 0.2963 0.059 Uiso 1 1 calc R . .
H10B H 0.3295 0.2119 0.2919 0.059 Uiso 1 1 calc R . .
C11 C 0.2788(5) 0.1695(7) 0.31898(19) 0.060(3) Uani 1 1 d . . .
H11A H 0.2576 0.1244 0.3216 0.072 Uiso 1 1 calc R . .
H11B H 0.2455 0.2067 0.3174 0.072 Uiso 1 1 calc R . .
C12 C 0.3323(6) 0.1845(8) 0.3430(2) 0.072(4) Uani 1 1 d . . .
H12A H 0.3631 0.1455 0.3454 0.107 Uiso 1 1 calc R . .
H12B H 0.3131 0.1899 0.3593 0.107 Uiso 1 1 calc R . .
H12C H 0.3549 0.2276 0.3397 0.107 Uiso 1 1 calc R . .
C13 C 0.2659(6) 0.9938(7) 0.0969(3) 0.086(5) Uani 1 1 d . . .
H13A H 0.2679 1.0377 0.1075 0.104 Uiso 1 1 calc R . .
H13B H 0.2210 0.9887 0.0872 0.104 Uiso 1 1 calc R . .
C14 C 0.3113(8) 1.0013(10) 0.0760(4) 0.121(7) Uani 1 1 d . . .
H14A H 0.3182 0.9548 0.0684 0.145 Uiso 1 1 calc R . .
H14B H 0.3539 1.0192 0.0850 0.145 Uiso 1 1 calc R . .
C15 C 0.2817(11) 1.0530(13) 0.0525(5) 0.176(11) Uani 1 1 d . . .
H15A H 0.2355 1.0430 0.0469 0.264 Uiso 1 1 calc R . .
H15B H 0.3042 1.0466 0.0372 0.264 Uiso 1 1 calc R . .
H15C H 0.2872 1.1014 0.0589 0.264 Uiso 1 1 calc R . .
C16 C 0.2297(6) 0.9350(7) 0.1345(3) 0.082(4) Uani 1 1 d . . .
H16A H 0.2332 0.9802 0.1441 0.099 Uiso 1 1 calc R . .
H16B H 0.1864 0.9330 0.1230 0.099 Uiso 1 1 calc R . .
C17 C 0.2349(8) 0.8777(8) 0.1544(4) 0.118(7) Uani 1 1 d . . .
H17A H 0.2796 0.8757 0.1647 0.142 Uiso 1 1 calc R . .
H17B H 0.2254 0.8324 0.1450 0.142 Uiso 1 1 calc R . .
C18 C 0.1874(10) 0.8897(11) 0.1737(5) 0.156(10) Uani 1 1 d . . .
H18A H 0.2006 0.9311 0.1847 0.234 Uiso 1 1 calc R . .
H18B H 0.1871 0.8488 0.1853 0.234 Uiso 1 1 calc R . .
H18C H 0.1439 0.8971 0.1633 0.234 Uiso 1 1 calc R . .
C19 C 0.2792(6) 0.8634(7) 0.1020(4) 0.098(5) Uani 1 1 d . . .
H19A H 0.2840 0.8251 0.1154 0.118 Uiso 1 1 calc R . .
H19B H 0.3166 0.8613 0.0925 0.118 Uiso 1 1 calc R . .
C20 C 0.2135(8) 0.8506(9) 0.0805(5) 0.127(7) Uani 1 1 d . . .
H20A H 0.1766 0.8456 0.0902 0.152 Uiso 1 1 calc R . .
H20B H 0.2051 0.8921 0.0686 0.152 Uiso 1 1 calc R . .
C21 C 0.2171(8) 0.7874(11) 0.0636(5) 0.151(9) Uani 1 1 d . . .
H21A H 0.2572 0.7887 0.0561 0.226 Uiso 1 1 calc R . .
H21B H 0.1799 0.7865 0.0490 0.226 Uiso 1 1 calc R . .
H21C H 0.2168 0.7455 0.0747 0.226 Uiso 1 1 calc R . .
C22 C 0.3489(6) 0.9389(8) 0.1328(4) 0.101(6) Uani 1 1 d . . .
H22A H 0.3586 0.8960 0.1437 0.121 Uiso 1 1 calc R . .
H22B H 0.3798 0.9412 0.1201 0.121 Uiso 1 1 calc R . .
C23 C 0.3603(8) 1.0005(10) 0.1512(5) 0.135(8) Uani 1 1 d . . .
H23A H 0.3460 1.0440 0.1413 0.162 Uiso 1 1 calc R . .
H23B H 0.3358 0.9954 0.1662 0.162 Uiso 1 1 calc R . .
C24 C 0.4294(9) 1.0029(13) 0.1614(6) 0.210(15) Uani 1 1 d . . .
H24A H 0.4516 0.9683 0.1519 0.315 Uiso 1 1 calc R . .
H24B H 0.4372 0.9924 0.1807 0.315 Uiso 1 1 calc R . .
H24C H 0.4459 1.0497 0.1585 0.315 Uiso 1 1 calc R . .
C25 C 0.1795(7) 0.4021(8) 0.1316(3) 0.091(5) Uani 1 1 d . . .
H25A H 0.1807 0.3643 0.1451 0.109 Uiso 1 1 calc R . .
H25B H 0.1407 0.3946 0.1177 0.109 Uiso 1 1 calc R . .
C26 C 0.1726(8) 0.4742(8) 0.1458(3) 0.100(5) Uani 1 1 d . . .
H26A H 0.2101 0.4815 0.1604 0.120 Uiso 1 1 calc R . .
H26B H 0.1719 0.5127 0.1326 0.120 Uiso 1 1 calc R . .
C27 C 0.1129(8) 0.4748(8) 0.1569(3) 0.098(5) Uani 1 1 d . . .
H27A H 0.0757 0.4753 0.1422 0.146 Uiso 1 1 calc R . .
H27B H 0.1118 0.5166 0.1680 0.146 Uiso 1 1 calc R . .
H27C H 0.1110 0.4329 0.1679 0.146 Uiso 1 1 calc R . .
C28 C 0.2353(8) 0.3245(9) 0.1061(4) 0.118(7) Uani 1 1 d . . .
H28A H 0.1947 0.3208 0.0929 0.142 Uiso 1 1 calc R . .
H28B H 0.2337 0.2892 0.1203 0.142 Uiso 1 1 calc R . .
C29 C 0.2922(9) 0.3085(12) 0.0921(4) 0.139(9) Uani 1 1 d . . .
H29A H 0.3328 0.3075 0.1055 0.167 Uiso 1 1 calc R . .
H29B H 0.2963 0.3453 0.0787 0.167 Uiso 1 1 calc R . .
C30 C 0.2810(8) 0.2367(11) 0.0780(4) 0.131(8) Uani 1 1 d . . .
H30A H 0.2484 0.2105 0.0856 0.197 Uiso 1 1 calc R . .
H30B H 0.3217 0.2104 0.0806 0.197 Uiso 1 1 calc R . .
H30C H 0.2657 0.2438 0.0587 0.197 Uiso 1 1 calc R . .
C31 C 0.2439(8) 0.4529(10) 0.0981(3) 0.119(7) Uani 1 1 d . . .
H31A H 0.2832 0.4452 0.0901 0.143 Uiso 1 1 calc R . .
H31B H 0.2488 0.4984 0.1076 0.143 Uiso 1 1 calc R . .
C32 C 0.1840(10) 0.4566(14) 0.0751(4) 0.170(12) Uani 1 1 d . . .
H32A H 0.1772 0.4110 0.0658 0.204 Uiso 1 1 calc R . .
H32B H 0.1446 0.4684 0.0826 0.204 Uiso 1 1 calc R . .
C33 C 0.1968(9) 0.5100(12) 0.0567(3) 0.136(8) Uani 1 1 d . . .
H33A H 0.1759 0.5537 0.0606 0.205 Uiso 1 1 calc R . .
H33B H 0.1796 0.4953 0.0382 0.205 Uiso 1 1 calc R . .
H33C H 0.2436 0.5174 0.0586 0.205 Uiso 1 1 calc R . .
C34 C 0.2999(7) 0.4014(8) 0.1393(3) 0.087(5) Uani 1 1 d . . .
H34A H 0.3381 0.3983 0.1302 0.105 Uiso 1 1 calc R . .
H34B H 0.3008 0.4480 0.1479 0.105 Uiso 1 1 calc R . .
C35 C 0.3055(9) 0.3473(8) 0.1604(4) 0.109(6) Uani 1 1 d . . .
H35A H 0.3001 0.3003 0.1522 0.131 Uiso 1 1 calc R . .
H35B H 0.2716 0.3540 0.1716 0.131 Uiso 1 1 calc R . .
C36 C 0.3726(10) 0.3539(8) 0.1778(4) 0.117(6) Uani 1 1 d . . .
H36A H 0.3764 0.3994 0.1868 0.175 Uiso 1 1 calc R . .
H36B H 0.4058 0.3498 0.1664 0.175 Uiso 1 1 calc R . .
H36C H 0.3785 0.3166 0.1913 0.175 Uiso 1 1 calc R . .
N4 N 0.9636(5) 0.8017(7) 0.02827(18) 0.079(3) Uani 1 1 d . . .
C40 C 0.9611(8) 0.7406(7) 0.0106(2) 0.078(4) Uani 1 1 d . . .
H40A H 1.0051 0.7205 0.0125 0.094 Uiso 1 1 calc R . .
H40B H 0.9483 0.7563 -0.0082 0.094 Uiso 1 1 calc R . .
C45 C 1.0841(8) 0.9281(10) 0.0024(3) 0.104(5) Uani 1 1 d . . .
H45A H 1.0824 0.9684 0.0142 0.156 Uiso 1 1 calc R . .
H45B H 1.0557 0.9365 -0.0149 0.156 Uiso 1 1 calc R . .
H45C H 1.1286 0.9213 -0.0006 0.156 Uiso 1 1 calc R . .
C49 C 0.0706(7) 0.8491(9) 0.2302(3) 0.083(4) Uani 1 1 d . . .
C38 C 0.8508(8) 0.8407(10) 0.0071(3) 0.110(6) Uani 1 1 d . . .
H38A H 0.8519 0.8040 -0.0066 0.132 Uiso 1 1 calc R . .
H38B H 0.8644 0.8854 -0.0001 0.132 Uiso 1 1 calc R . .
C44 C 1.0615(8) 0.8627(12) 0.0155(4) 0.119(7) Uani 1 1 d . . .
H44A H 1.0700 0.8209 0.0051 0.142 Uiso 1 1 calc R . .
H44B H 1.0864 0.8578 0.0340 0.142 Uiso 1 1 calc R . .
C50 C 0.0326(9) 0.8982(12) 0.2133(4) 0.154(10) Uani 1 1 d . . .
H50A H -0.0125 0.8825 0.2097 0.231 Uiso 1 1 calc R . .
H50B H 0.0490 0.9022 0.1963 0.231 Uiso 1 1 calc R . .
H50C H 0.0352 0.9438 0.2223 0.231 Uiso 1 1 calc R . .
C43 C 0.9935(8) 0.8665(10) 0.0167(3) 0.105(6) Uani 1 1 d . . .
H43A H 0.9697 0.8749 -0.0017 0.126 Uiso 1 1 calc R . .
H43B H 0.9863 0.9076 0.0277 0.126 Uiso 1 1 calc R . .
C37 C 0.8958(7) 0.8223(11) 0.0319(3) 0.110(6) Uani 1 1 d . . .
H37A H 0.8769 0.7830 0.0407 0.132 Uiso 1 1 calc R . .
H37B H 0.8991 0.8627 0.0443 0.132 Uiso 1 1 calc R . .
C41 C 0.9153(11) 0.6839(12) 0.0160(4) 0.142(8) Uani 1 1 d . . .
H41A H 0.8705 0.7021 0.0141 0.170 Uiso 1 1 calc R . .
H41B H 0.9282 0.6650 0.0344 0.170 Uiso 1 1 calc R . .
C39 C 0.7810(9) 0.8479(11) 0.0131(4) 0.134(8) Uani 1 1 d . . .
H39A H 0.7680 0.8039 0.0206 0.201 Uiso 1 1 calc R . .
H39B H 0.7512 0.8587 -0.0035 0.201 Uiso 1 1 calc R . .
H39C H 0.7797 0.8857 0.0261 0.201 Uiso 1 1 calc R . .
C42 C 0.9203(16) 0.6220(14) -0.0071(6) 0.216(14) Uani 1 1 d . . .
H42A H 0.8824 0.6248 -0.0214 0.325 Uiso 1 1 calc R . .
H42B H 0.9218 0.5758 0.0014 0.325 Uiso 1 1 calc R . .
H42C H 0.9597 0.6291 -0.0147 0.325 Uiso 1 1 calc R . .
Ga1 Ga 0.99545(4) 0.14307(4) 0.122918(16) 0.02235(17) Uani 1 1 d . . .
Mo1 Mo 1.06489(4) 0.03254(4) 0.080362(15) 0.03810(19) Uani 1 1 d . . .
Mo2 Mo 1.00538(5) -0.04289(4) 0.129812(18) 0.0513(2) Uani 1 1 d . . .
Mo3 Mo 0.90762(4) 0.02374(5) 0.078252(17) 0.0459(2) Uani 1 1 d . . .
Mo4 Mo 0.91064(4) 0.21245(5) 0.062306(17) 0.0472(2) Uani 1 1 d . . .
Mo5 Mo 0.98764(4) 0.32071(4) 0.111289(17) 0.0433(2) Uani 1 1 d . . .
Mo6 Mo 1.06928(4) 0.22779(4) 0.073541(15) 0.03626(18) Uani 1 1 d . . .
Mo7 Mo 1.16426(3) 0.13923(5) 0.133830(15) 0.0389(2) Uani 1 1 d . . .
Mo8 Mo 1.09668(4) 0.24987(4) 0.170699(16) 0.0397(2) Uani 1 1 d . . .
Mo9 Mo 1.09038(4) 0.07947(5) 0.181538(15) 0.0438(2) Uani 1 1 d . . .
Mo10 Mo 0.91072(4) 0.06960(5) 0.170158(18) 0.0483(2) Uani 1 1 d . . .
Mo11 Mo 0.91483(4) 0.24141(4) 0.166059(16) 0.03803(19) Uani 1 1 d . . .
Mo12 Mo 0.82635(4) 0.15018(5) 0.117871(18) 0.0510(2) Uani 1 1 d . . .
N1 N 0.2624(4) 0.1517(4) 0.26772(14) 0.0408(18) Uani 1 1 d . . .
N2 N 0.2805(5) 0.9326(5) 0.1167(3) 0.086(4) Uani 1 1 d . . .
N3 N 0.2395(6) 0.3959(6) 0.1184(2) 0.093(4) Uani 1 1 d . . .
N5 N 0.1009(8) 0.8121(9) 0.2441(4) 0.137(6) Uani 1 1 d . . .
O1 O 1.1163(4) -0.0083(4) 0.06362(13) 0.059(2) Uani 1 1 d . . .
O2 O 1.0630(4) -0.0515(3) 0.10686(13) 0.0534(18) Uani 1 1 d . . .
O3 O 1.0067(5) -0.1232(4) 0.14368(17) 0.081(3) Uani 1 1 d . . .
O4 O 0.9302(4) -0.0559(4) 0.10163(15) 0.0589(19) Uani 1 1 d . . .
O5 O 0.8539(4) -0.0166(4) 0.05416(15) 0.069(2) Uani 1 1 d . . .
O6 O 0.9870(3) 0.0000(3) 0.06156(13) 0.0468(16) Uani 1 1 d . . .
O7 O 1.2435(3) 0.1425(4) 0.13043(13) 0.0564(19) Uani 1 1 d . . .
O8 O 1.1693(3) 0.2289(4) 0.15683(12) 0.0421(15) Uani 1 1 d . . .
O9 O 1.1224(3) 0.3183(4) 0.19089(13) 0.0556(19) Uani 1 1 d . . .
O10 O 1.1104(3) 0.1766(3) 0.19664(11) 0.0406(14) Uani 1 1 d . . .
O11 O 1.1245(4) 0.0366(4) 0.21005(13) 0.064(2) Uani 1 1 d . . .
O12 O 1.1724(3) 0.0886(4) 0.16638(12) 0.0456(16) Uani 1 1 d . . .
O13 O 0.8899(4) 0.0268(4) 0.19650(16) 0.076(3) Uani 1 1 d . . .
O14 O 0.8987(3) 0.1684(4) 0.18687(12) 0.0456(16) Uani 1 1 d . . .
O15 O 0.8874(3) 0.3102(4) 0.18170(14) 0.0554(19) Uani 1 1 d . . .
O16 O 0.8275(3) 0.2235(4) 0.14134(14) 0.0537(18) Uani 1 1 d . . .
O17 O 0.7468(3) 0.1416(5) 0.10632(16) 0.076(3) Uani 1 1 d . . .
O18 O 0.8282(3) 0.0831(4) 0.14861(14) 0.0565(19) Uani 1 1 d . . .
O19 O 0.8534(4) 0.2314(5) 0.03535(15) 0.068(2) Uani 1 1 d . . .
O20 O 0.9202(3) 0.3114(3) 0.07710(13) 0.0475(16) Uani 1 1 d . . .
O21 O 0.9852(4) 0.4095(3) 0.11065(15) 0.067(2) Uani 1 1 d . . .
O22 O 1.0529(3) 0.3158(3) 0.08433(13) 0.0490(16) Uani 1 1 d . . .
O23 O 1.1181(3) 0.2443(4) 0.05113(13) 0.0551(18) Uani 1 1 d . . .
O24 O 0.9856(3) 0.2263(3) 0.04775(12) 0.0436(15) Uani 1 1 d . . .
O25 O 0.9139(3) 0.1158(3) 0.06142(12) 0.0399(14) Uani 1 1 d . . .
O26 O 1.0610(3) 0.1219(3) 0.06818(10) 0.0332(13) Uani 1 1 d . . .
O27 O 1.0046(3) 0.0881(3) 0.18571(12) 0.0416(14) Uani 1 1 d . . .
O28 O 1.1306(3) 0.0685(3) 0.11178(11) 0.0405(14) Uani 1 1 d . . .
O29 O 1.0656(3) 0.0059(3) 0.15687(12) 0.0441(15) Uani 1 1 d . . .
O30 O 0.8551(3) 0.1982(4) 0.09011(12) 0.0453(15) Uani 1 1 d . . .
O31 O 0.9403(3) 0.0023(3) 0.15046(13) 0.0510(17) Uani 1 1 d . . .
O32 O 0.8574(3) 0.0645(4) 0.09930(13) 0.0484(17) Uani 1 1 d . . .
O33 O 1.1276(3) 0.2032(3) 0.10393(11) 0.0346(13) Uani 1 1 d . . .
O34 O 1.0581(3) 0.3017(3) 0.13833(11) 0.0356(13) Uani 1 1 d . . .
O35 O 1.0027(3) 0.2469(3) 0.17560(11) 0.0327(12) Uani 1 1 d . . .
O36 O 0.9311(3) 0.2961(3) 0.13291(12) 0.0393(14) Uani 1 1 d . . .
O37 O 0.9942(3) 0.0583(3) 0.10689(10) 0.0300(12) Uani 1 1 d . . .
O38 O 1.0698(2) 0.1522(3) 0.14690(10) 0.0276(11) Uani 1 1 d . . .
O39 O 0.9275(2) 0.1495(3) 0.14055(11) 0.0310(12) Uani 1 1 d . . .
O40 O 0.9898(2) 0.2122(3) 0.09776(10) 0.0270(11) Uani 1 1 d . . .
C46 C 0.9971(14) 0.7750(16) 0.0561(6) 0.191(11) Uiso 1 1 d D . .
H46A H 0.9652 0.7463 0.0637 0.230 Uiso 1 1 calc R . .
H46B H 1.0326 0.7434 0.0532 0.230 Uiso 1 1 calc R . .
C48 C 1.0615(10) 0.7631(9) 0.0988(3) 0.125(7) Uani 1 1 d D . .
H48A H 1.0291 0.7376 0.1069 0.187 Uiso 1 1 calc R . .
H48B H 1.0911 0.7875 0.1130 0.187 Uiso 1 1 calc R . .
H48C H 1.0861 0.7301 0.0897 0.187 Uiso 1 1 calc R . .
C47 C 1.023(2) 0.8237(19) 0.0758(7) 0.29(2) Uiso 1 1 d D . .
H47A H 0.9890 0.8504 0.0828 0.353 Uiso 1 1 calc R . .
H47B H 1.0537 0.8563 0.0694 0.353 Uiso 1 1 calc R . .

loop_
_atom_site_aniso_label
_atom_site_aniso_U_11
_atom_site_aniso_U_22
_atom_site_aniso_U_33
_atom_site_aniso_U_23
_atom_site_aniso_U_13
_atom_site_aniso_U_12
C1 0.036(5) 0.080(8) 0.038(5) -0.010(5) 0.006(4) -0.003(5)
C2 0.045(6) 0.107(10) 0.035(5) -0.007(6) 0.006(4) -0.001(6)
C3 0.051(7) 0.128(12) 0.044(6) -0.002(7) 0.010(5) -0.005(7)
C4 0.038(5) 0.067(7) 0.051(6) -0.003(5) 0.010(4) 0.002(5)
C5 0.078(9) 0.059(8) 0.106(11) 0.024(7) 0.028(8) 0.009(7)
C6 0.121(12) 0.089(10) 0.071(8) 0.020(7) 0.038(8) 0.046(9)
C7 0.045(6) 0.071(7) 0.048(6) -0.011(5) 0.016(5) -0.007(5)
C8 0.087(9) 0.068(9) 0.084(9) -0.013(7) 0.027(7) 0.002(7)
C9 0.148(16) 0.062(9) 0.154(16) -0.015(10) 0.095(14) -0.002(10)
C10 0.036(5) 0.067(7) 0.042(5) -0.011(5) 0.000(4) -0.001(5)
C11 0.043(6) 0.098(9) 0.042(5) -0.014(6) 0.011(4) -0.011(6)
C12 0.063(7) 0.113(11) 0.040(6) -0.015(6) 0.014(5) -0.007(7)
C13 0.050(7) 0.051(7) 0.164(14) 0.005(8) 0.033(8) 0.024(6)
C14 0.076(10) 0.105(13) 0.20(2) -0.006(14) 0.066(12) 0.015(9)
C15 0.134(19) 0.17(2) 0.24(3) 0.07(2) 0.077(19) 0.061(17)
C16 0.049(7) 0.063(8) 0.134(12) 0.011(8) 0.015(7) 0.029(6)
C17 0.093(12) 0.076(11) 0.189(19) 0.027(12) 0.037(12) 0.051(9)
C18 0.141(18) 0.121(16) 0.22(2) 0.072(16) 0.060(17) 0.078(14)
C19 0.048(7) 0.056(8) 0.189(17) -0.010(9) 0.013(9) 0.025(6)
C20 0.070(10) 0.076(11) 0.22(2) -0.012(12) -0.021(12) 0.026(8)
C21 0.071(11) 0.116(16) 0.25(3) -0.026(16) -0.027(13) 0.048(10)
C22 0.043(7) 0.074(10) 0.180(16) -0.032(10) 0.005(8) 0.030(6)
C23 0.071(10) 0.099(13) 0.23(2) -0.049(14) 0.001(12) 0.034(9)
C24 0.078(13) 0.15(2) 0.38(4) -0.12(2) -0.016(19) 0.010(13)
C25 0.093(10) 0.089(10) 0.099(10) -0.023(8) 0.041(8) -0.066(9)
C26 0.112(12) 0.083(11) 0.109(12) -0.012(9) 0.027(10) -0.052(9)
C27 0.114(12) 0.085(11) 0.098(11) -0.023(9) 0.029(10) -0.045(9)
C28 0.111(12) 0.135(15) 0.125(13) -0.055(11) 0.068(11) -0.090(12)
C29 0.105(13) 0.19(2) 0.134(15) -0.081(15) 0.064(12) -0.093(14)
C30 0.095(12) 0.160(19) 0.157(17) -0.041(15) 0.071(12) -0.056(12)
C31 0.101(12) 0.157(17) 0.102(12) 0.005(11) 0.025(9) -0.093(12)
C32 0.134(17) 0.25(3) 0.114(14) 0.047(16) -0.014(12) -0.138(18)
C33 0.106(13) 0.21(2) 0.087(11) -0.005(13) 0.007(10) -0.071(15)
C34 0.081(9) 0.103(11) 0.079(9) -0.008(8) 0.017(7) -0.054(8)
C35 0.136(15) 0.082(11) 0.116(13) -0.005(9) 0.037(11) -0.060(11)
C36 0.149(17) 0.067(10) 0.135(15) 0.015(10) 0.026(13) -0.042(10)
N4 0.076(7) 0.122(10) 0.038(5) 0.018(6) 0.005(5) 0.028(7)
C40 0.110(11) 0.077(9) 0.050(7) 0.002(6) 0.018(7) 0.022(8)
C45 0.110(13) 0.147(16) 0.056(8) -0.027(9) 0.015(8) -0.002(11)
C49 0.073(9) 0.093(11) 0.078(9) 0.012(8) 0.004(7) -0.012(8)
C38 0.083(11) 0.140(16) 0.099(12) -0.034(11) -0.010(9) 0.019(10)
C44 0.065(10) 0.19(2) 0.096(12) 0.007(13) 0.004(9) -0.007(11)
C50 0.113(15) 0.20(2) 0.148(17) 0.118(17) 0.006(13) -0.006(14)
C43 0.096(12) 0.151(17) 0.063(8) -0.032(10) -0.004(8) 0.020(11)
C37 0.090(11) 0.179(18) 0.057(8) -0.045(10) 0.002(7) 0.031(11)
C41 0.155(19) 0.15(2) 0.114(15) 0.060(15) -0.002(14) 0.014(16)
C39 0.093(13) 0.17(2) 0.129(15) -0.048(14) -0.007(11) 0.013(13)
C42 0.30(4) 0.12(2) 0.21(3) 0.00(2) -0.03(3) 0.02(2)
Ga1 0.0197(4) 0.0213(4) 0.0267(4) -0.0011(3) 0.0060(3) 0.0003(3)
Mo1 0.0405(4) 0.0346(4) 0.0402(4) -0.0090(3) 0.0098(3) 0.0084(3)
Mo2 0.0823(7) 0.0237(4) 0.0491(5) 0.0023(3) 0.0146(5) 0.0023(4)
Mo3 0.0410(4) 0.0501(5) 0.0459(5) -0.0180(4) 0.0055(4) -0.0108(4)
Mo4 0.0346(4) 0.0584(6) 0.0433(4) 0.0106(4) -0.0081(3) 0.0017(4)
Mo5 0.0615(5) 0.0239(4) 0.0474(5) -0.0001(3) 0.0178(4) 0.0043(4)
Mo6 0.0375(4) 0.0407(4) 0.0330(4) 0.0049(3) 0.0129(3) 0.0001(3)
Mo7 0.0227(3) 0.0600(5) 0.0348(4) -0.0041(4) 0.0074(3) 0.0092(3)
Mo8 0.0300(4) 0.0449(5) 0.0441(4) -0.0188(4) 0.0062(3) -0.0060(3)
Mo9 0.0504(5) 0.0479(5) 0.0306(4) 0.0103(3) 0.0001(3) 0.0018(4)
Mo10 0.0550(5) 0.0469(5) 0.0494(5) -0.0001(4) 0.0275(4) -0.0167(4)
Mo11 0.0299(4) 0.0455(5) 0.0417(4) -0.0119(3) 0.0148(3) 0.0021(3)
Mo12 0.0212(4) 0.0772(7) 0.0549(5) -0.0186(5) 0.0073(3) -0.0056(4)
N1 0.039(4) 0.053(5) 0.030(4) -0.010(3) 0.004(3) -0.003(3)
N2 0.041(5) 0.053(6) 0.158(11) -0.012(7) 0.004(6) 0.021(5)
N3 0.099(9) 0.102(9) 0.086(8) -0.025(7) 0.035(7) -0.082(8)
N5 0.101(12) 0.125(14) 0.190(18) 0.049(13) 0.036(12) 0.020(10)
O1 0.067(5) 0.065(5) 0.044(4) -0.017(3) 0.008(3) 0.028(4)
O2 0.077(5) 0.031(4) 0.052(4) -0.003(3) 0.010(4) 0.018(3)
O3 0.146(9) 0.029(4) 0.073(5) 0.007(4) 0.031(6) 0.011(5)
O4 0.082(5) 0.034(4) 0.062(4) -0.012(3) 0.015(4) -0.021(4)
O5 0.062(5) 0.080(6) 0.063(5) -0.030(4) 0.007(4) -0.034(4)
O6 0.053(4) 0.041(4) 0.046(4) -0.015(3) 0.006(3) 0.003(3)
O7 0.026(3) 0.098(6) 0.045(4) -0.010(4) 0.008(3) 0.013(3)
O8 0.025(3) 0.064(4) 0.038(3) -0.014(3) 0.007(2) -0.009(3)
O9 0.047(4) 0.071(5) 0.049(4) -0.025(4) 0.010(3) -0.023(4)
O10 0.038(3) 0.054(4) 0.029(3) -0.004(3) 0.004(2) 0.000(3)
O11 0.074(5) 0.078(6) 0.035(3) 0.016(4) -0.003(3) 0.020(4)
O12 0.037(3) 0.062(4) 0.036(3) 0.000(3) 0.000(3) 0.018(3)
O13 0.104(7) 0.067(5) 0.070(5) 0.008(4) 0.051(5) -0.029(5)
O14 0.037(3) 0.065(5) 0.038(3) -0.007(3) 0.017(3) -0.006(3)
O15 0.039(4) 0.070(5) 0.059(4) -0.021(4) 0.012(3) 0.015(3)
O16 0.026(3) 0.079(5) 0.058(4) -0.016(4) 0.011(3) 0.012(3)
O17 0.025(3) 0.129(8) 0.076(5) -0.031(5) 0.011(3) -0.016(4)
O18 0.042(4) 0.073(5) 0.062(4) -0.016(4) 0.027(3) -0.030(3)
O19 0.050(4) 0.090(6) 0.055(4) 0.010(4) -0.012(3) 0.019(4)
O20 0.060(4) 0.034(4) 0.046(4) 0.008(3) 0.004(3) 0.020(3)
O21 0.108(7) 0.026(4) 0.067(5) 0.009(3) 0.017(4) 0.012(4)
O22 0.071(5) 0.034(4) 0.046(4) 0.003(3) 0.019(3) -0.009(3)
O23 0.060(4) 0.072(5) 0.038(3) 0.006(3) 0.020(3) -0.017(4)
O24 0.046(4) 0.051(4) 0.033(3) 0.008(3) 0.004(3) 0.001(3)
O25 0.029(3) 0.045(4) 0.044(3) -0.013(3) 0.002(3) -0.001(3)
O26 0.030(3) 0.041(3) 0.029(3) -0.005(2) 0.005(2) 0.003(2)
O27 0.045(4) 0.042(4) 0.040(3) 0.002(3) 0.015(3) -0.002(3)
O28 0.034(3) 0.054(4) 0.033(3) 0.000(3) 0.004(2) 0.019(3)
O29 0.065(4) 0.029(3) 0.037(3) 0.005(3) 0.006(3) 0.013(3)
O30 0.028(3) 0.059(4) 0.047(4) -0.007(3) 0.001(3) 0.010(3)
O31 0.069(5) 0.031(4) 0.056(4) -0.001(3) 0.020(3) -0.018(3)
O32 0.035(3) 0.059(4) 0.054(4) -0.015(3) 0.016(3) -0.016(3)
O33 0.026(3) 0.047(4) 0.032(3) -0.003(3) 0.007(2) -0.006(3)
O34 0.041(3) 0.031(3) 0.038(3) -0.003(2) 0.013(3) -0.008(3)
O35 0.030(3) 0.035(3) 0.035(3) -0.006(2) 0.011(2) 0.000(2)
O36 0.040(3) 0.035(3) 0.044(3) -0.002(3) 0.008(3) 0.012(3)
O37 0.032(3) 0.028(3) 0.030(3) -0.005(2) 0.005(2) 0.002(2)
O38 0.026(3) 0.030(3) 0.027(3) 0.001(2) 0.005(2) 0.004(2)
O39 0.022(3) 0.036(3) 0.036(3) -0.004(2) 0.010(2) -0.005(2)
O40 0.029(3) 0.027(3) 0.026(3) 0.001(2) 0.007(2) 0.001(2)
C48 0.185(19) 0.105(13) 0.062(9) 0.005(9) -0.041(11) 0.018(13)

loop_
_atom_type_symbol
_atom_type_description
_atom_type_scat_dispersion_real
_atom_type_scat_dispersion_imag
_atom_type_scat_source
C C 0.0033 0.0016 'International Tables Vol C Tables 4.2.6.8 and 6.1.1.4'
H H 0.0000 0.0000 'International Tables Vol C Tables 4.2.6.8 and 6.1.1.4'
N N 0.0061 0.0033 'International Tables Vol C Tables 4.2.6.8 and 6.1.1.4'
O O 0.0106 0.0060 'International Tables Vol C Tables 4.2.6.8 and 6.1.1.4'
Ga Ga 0.2307 1.6083 'International Tables Vol C Tables 4.2.6.8 and 6.1.1.4'
Mo Mo -1.6832 0.6857 'International Tables Vol C Tables 4.2.6.8 and 6.1.1.4'

loop_
_geom_angle_atom_site_label_1
_geom_angle_atom_site_label_2
_geom_angle_atom_site_label_3
_geom_angle
_geom_angle_site_symmetry_1
_geom_angle_site_symmetry_3
_geom_angle_publ_flag
N1 C1 C2 116.7(8) . . ?
N1 C1 H1A 108.1 . . ?
C2 C1 H1A 108.1 . . ?
N1 C1 H1B 108.1 . . ?
C2 C1 H1B 108.1 . . ?
H1A C1 H1B 107.3 . . ?
C3 C2 C1 109.0(9) . . ?
C3 C2 H2A 109.9 . . ?
C1 C2 H2A 109.9 . . ?
C3 C2 H2B 109.9 . . ?
C1 C2 H2B 109.9 . . ?
H2A C2 H2B 108.3 . . ?
C2 C3 H3A 109.5 . . ?
C2 C3 H3B 109.5 . . ?
H3A C3 H3B 109.5 . . ?
C2 C3 H3C 109.5 . . ?
H3A C3 H3C 109.5 . . ?
H3B C3 H3C 109.5 . . ?
N1 C4 C5 115.4(9) . . ?
N1 C4 H4A 108.4 . . ?
C5 C4 H4A 108.4 . . ?
N1 C4 H4B 108.4 . . ?
C5 C4 H4B 108.4 . . ?
H4A C4 H4B 107.5 . . ?
C6 C5 C4 109.2(11) . . ?
C6 C5 H5A 109.8 . . ?
C4 C5 H5A 109.8 . . ?
C6 C5 H5B 109.8 . . ?
C4 C5 H5B 109.8 . . ?
H5A C5 H5B 108.3 . . ?
C5 C6 H6A 109.5 . . ?
C5 C6 H6B 109.5 . . ?
H6A C6 H6B 109.5 . . ?
C5 C6 H6C 109.5 . . ?
H6A C6 H6C 109.5 . . ?
H6B C6 H6C 109.5 . . ?
N1 C7 C8 115.4(9) . . ?
N1 C7 H7A 108.4 . . ?
C8 C7 H7A 108.4 . . ?
N1 C7 H7B 108.4 . . ?
C8 C7 H7B 108.4 . . ?
H7A C7 H7B 107.5 . . ?
C7 C8 C9 107.3(11) . . ?
C7 C8 H8A 110.2 . . ?
C9 C8 H8A 110.2 . . ?
C7 C8 H8B 110.2 . . ?
C9 C8 H8B 110.2 . . ?
H8A C8 H8B 108.5 . . ?
C8 C9 H9A 109.5 . . ?
C8 C9 H9B 109.5 . . ?
H9A C9 H9B 109.5 . . ?
C8 C9 H9C 109.5 . . ?
H9A C9 H9C 109.5 . . ?
H9B C9 H9C 109.5 . . ?
C11 C10 N1 117.0(8) . . ?
C11 C10 H10A 108.0 . . ?
N1 C10 H10A 108.0 . . ?
C11 C10 H10B 108.0 . . ?
N1 C10 H10B 108.0 . . ?
H10A C10 H10B 107.3 . . ?
C10 C11 C12 109.1(8) . . ?
C10 C11 H11A 109.9 . . ?
C12 C11 H11A 109.9 . . ?
C10 C11 H11B 109.9 . . ?
C12 C11 H11B 109.9 . . ?
H11A C11 H11B 108.3 . . ?
C11 C12 H12A 109.5 . . ?
C11 C12 H12B 109.5 . . ?
H12A C12 H12B 109.5 . . ?
C11 C12 H12C 109.5 . . ?
H12A C12 H12C 109.5 . . ?
H12B C12 H12C 109.5 . . ?
N2 C13 C14 115.9(11) . . ?
N2 C13 H13A 108.3 . . ?
C14 C13 H13A 108.3 . . ?
N2 C13 H13B 108.3 . . ?
C14 C13 H13B 108.3 . . ?
H13A C13 H13B 107.4 . . ?
C13 C14 C15 111.2(13) . . ?
C13 C14 H14A 109.4 . . ?
C15 C14 H14A 109.4 . . ?
C13 C14 H14B 109.4 . . ?
C15 C14 H14B 109.4 . . ?
H14A C14 H14B 108.0 . . ?
C14 C15 H15A 109.5 . . ?
C14 C15 H15B 109.5 . . ?
H15A C15 H15B 109.5 . . ?
C14 C15 H15C 109.5 . . ?
H15A C15 H15C 109.5 . . ?
H15B C15 H15C 109.5 . . ?
C17 C16 N2 114.0(10) . . ?
C17 C16 H16A 108.8 . . ?
N2 C16 H16A 108.8 . . ?
C17 C16 H16B 108.8 . . ?
N2 C16 H16B 108.8 . . ?
H16A C16 H16B 107.7 . . ?
C16 C17 C18 110.0(12) . . ?
C16 C17 H17A 109.7 . . ?
C18 C17 H17A 109.7 . . ?
C16 C17 H17B 109.7 . . ?
C18 C17 H17B 109.7 . . ?
H17A C17 H17B 108.2 . . ?
C17 C18 H18A 109.5 . . ?
C17 C18 H18B 109.5 . . ?
H18A C18 H18B 109.5 . . ?
C17 C18 H18C 109.5 . . ?
H18A C18 H18C 109.5 . . ?
H18B C18 H18C 109.5 . . ?
N2 C19 C20 113.7(10) . . ?
N2 C19 H19A 108.8 . . ?
C20 C19 H19A 108.8 . . ?
N2 C19 H19B 108.8 . . ?
C20 C19 H19B 108.8 . . ?
H19A C19 H19B 107.7 . . ?
C21 C20 C19 112.6(12) . . ?
C21 C20 H20A 109.1 . . ?
C19 C20 H20A 109.1 . . ?
C21 C20 H20B 109.1 . . ?
C19 C20 H20B 109.1 . . ?
H20A C20 H20B 107.8 . . ?
C20 C21 H21A 109.5 . . ?
C20 C21 H21B 109.5 . . ?
H21A C21 H21B 109.5 . . ?
C20 C21 H21C 109.5 . . ?
H21A C21 H21C 109.5 . . ?
H21B C21 H21C 109.5 . . ?
C23 C22 N2 115.5(10) . . ?
C23 C22 H22A 108.4 . . ?
N2 C22 H22A 108.4 . . ?
C23 C22 H22B 108.4 . . ?
N2 C22 H22B 108.4 . . ?
H22A C22 H22B 107.5 . . ?
C24 C23 C22 106.8(14) . . ?
C24 C23 H23A 110.4 . . ?
C22 C23 H23A 110.4 . . ?
C24 C23 H23B 110.4 . . ?
C22 C23 H23B 110.4 . . ?
H23A C23 H23B 108.6 . . ?
C23 C24 H24A 109.5 . . ?
C23 C24 H24B 109.5 . . ?
H24A C24 H24B 109.5 . . ?
C23 C24 H24C 109.5 . . ?
H24A C24 H24C 109.5 . . ?
H24B C24 H24C 109.5 . . ?
N3 C25 C26 114.5(10) . . ?
N3 C25 H25A 108.6 . . ?
C26 C25 H25A 108.6 . . ?
N3 C25 H25B 108.6 . . ?
C26 C25 H25B 108.6 . . ?
H25A C25 H25B 107.6 . . ?
C27 C26 C25 109.5(11) . . ?
C27 C26 H26A 109.8 . . ?
C25 C26 H26A 109.8 . . ?
C27 C26 H26B 109.8 . . ?
C25 C26 H26B 109.8 . . ?
H26A C26 H26B 108.2 . . ?
C26 C27 H27A 109.5 . . ?
C26 C27 H27B 109.5 . . ?
H27A C27 H27B 109.5 . . ?
C26 C27 H27C 109.5 . . ?
H27A C27 H27C 109.5 . . ?
H27B C27 H27C 109.5 . . ?
N3 C28 C29 112.5(11) . . ?
N3 C28 H28A 109.1 . . ?
C29 C28 H28A 109.1 . . ?
N3 C28 H28B 109.1 . . ?
C29 C28 H28B 109.1 . . ?
H28A C28 H28B 107.8 . . ?
C28 C29 C30 108.9(12) . . ?
C28 C29 H29A 109.9 . . ?
C30 C29 H29A 109.9 . . ?
C28 C29 H29B 109.9 . . ?
C30 C29 H29B 109.9 . . ?
H29A C29 H29B 108.3 . . ?
C29 C30 H30A 109.5 . . ?
C29 C30 H30B 109.5 . . ?
H30A C30 H30B 109.5 . . ?
C29 C30 H30C 109.5 . . ?
H30A C30 H30C 109.5 . . ?
H30B C30 H30C 109.5 . . ?
N3 C31 C32 113.8(11) . . ?
N3 C31 H31A 108.8 . . ?
C32 C31 H31A 108.8 . . ?
N3 C31 H31B 108.8 . . ?
C32 C31 H31B 108.8 . . ?
H31A C31 H31B 107.7 . . ?
C33 C32 C31 107.5(13) . . ?
C33 C32 H32A 110.2 . . ?
C31 C32 H32A 110.2 . . ?
C33 C32 H32B 110.2 . . ?
C31 C32 H32B 110.2 . . ?
H32A C32 H32B 108.5 . . ?
C32 C33 H33A 109.5 . . ?
C32 C33 H33B 109.5 . . ?
H33A C33 H33B 109.5 . . ?
C32 C33 H33C 109.5 . . ?
H33A C33 H33C 109.5 . . ?
H33B C33 H33C 109.5 . . ?
C35 C34 N3 114.2(11) . . ?
C35 C34 H34A 108.7 . . ?
N3 C34 H34A 108.7 . . ?
C35 C34 H34B 108.7 . . ?
N3 C34 H34B 108.7 . . ?
H34A C34 H34B 107.6 . . ?
C34 C35 C36 107.9(12) . . ?
C34 C35 H35A 110.1 . . ?
C36 C35 H35A 110.1 . . ?
C34 C35 H35B 110.1 . . ?
C36 C35 H35B 110.1 . . ?
H35A C35 H35B 108.4 . . ?
C35 C36 H36A 109.5 . . ?
C35 C36 H36B 109.5 . . ?
H36A C36 H36B 109.5 . . ?
C35 C36 H36C 109.5 . . ?
H36A C36 H36C 109.5 . . ?
H36B C36 H36C 109.5 . . ?
C40 N4 C37 110.1(12) . . ?
C40 N4 C43 112.6(10) . . ?
C37 N4 C43 106.7(13) . . ?
C40 N4 C46 104.6(15) . . ?
C37 N4 C46 105.2(14) . . ?
C43 N4 C46 117.3(15) . . ?
N4 C40 C41 115.2(14) . . ?
N4 C40 H40A 108.5 . . ?
C41 C40 H40A 108.5 . . ?
N4 C40 H40B 108.5 . . ?
C41 C40 H40B 108.5 . . ?
H40A C40 H40B 107.5 . . ?
C44 C45 H45A 109.5 . . ?
C44 C45 H45B 109.5 . . ?
H45A C45 H45B 109.5 . . ?
C44 C45 H45C 109.5 . . ?
H45A C45 H45C 109.5 . . ?
H45B C45 H45C 109.5 . . ?
N5 C49 C50 178(2) . . ?
C37 C38 C39 110.0(15) . . ?
C37 C38 H38A 109.7 . . ?
C39 C38 H38A 109.7 . . ?
C37 C38 H38B 109.7 . . ?
C39 C38 H38B 109.7 . . ?
H38A C38 H38B 108.2 . . ?
C43 C44 C45 111.0(17) . . ?
C43 C44 H44A 109.4 . . ?
C45 C44 H44A 109.4 . . ?
C43 C44 H44B 109.4 . . ?
C45 C44 H44B 109.4 . . ?
H44A C44 H44B 108.0 . . ?
C49 C50 H50A 109.5 . . ?
C49 C50 H50B 109.5 . . ?
H50A C50 H50B 109.5 . . ?
C49 C50 H50C 109.5 . . ?
H50A C50 H50C 109.5 . . ?
H50B C50 H50C 109.5 . . ?
C44 C43 N4 116.3(15) . . ?
C44 C43 H43A 108.2 . . ?
N4 C43 H43A 108.2 . . ?
C44 C43 H43B 108.2 . . ?
N4 C43 H43B 108.2 . . ?
H43A C43 H43B 107.4 . . ?
C38 C37 N4 115.7(12) . . ?
C38 C37 H37A 108.3 . . ?
N4 C37 H37A 108.3 . . ?
C38 C37 H37B 108.3 . . ?
N4 C37 H37B 108.3 . . ?
H37A C37 H37B 107.4 . . ?
C40 C41 C42 105.5(18) . . ?
C40 C41 H41A 110.6 . . ?
C42 C41 H41A 110.6 . . ?
C40 C41 H41B 110.6 . . ?
C42 C41 H41B 110.6 . . ?
H41A C41 H41B 108.8 . . ?
C38 C39 H39A 109.5 . . ?
C38 C39 H39B 109.5 . . ?
H39A C39 H39B 109.5 . . ?
C38 C39 H39C 109.5 . . ?
H39A C39 H39C 109.5 . . ?
H39B C39 H39C 109.5 . . ?
C41 C42 H42A 109.5 . . ?
C41 C42 H42B 109.5 . . ?
H42A C42 H42B 109.5 . . ?
C41 C42 H42C 109.5 . . ?
H42A C42 H42C 109.5 . . ?
H42B C42 H42C 109.5 . . ?
O38 Ga1 O39 108.9(2) . . ?
O38 Ga1 O37 109.2(2) . . ?
O39 Ga1 O37 109.2(2) . . ?
O38 Ga1 O40 110.0(2) . . ?
O39 Ga1 O40 109.4(2) . . ?
O37 Ga1 O40 110.1(2) . . ?
O1 Mo1 O26 105.3(3) . . ?
O1 Mo1 O6 99.9(3) . . ?
O26 Mo1 O6 99.2(3) . . ?
O1 Mo1 O28 98.2(3) . . ?
O26 Mo1 O28 86.0(2) . . ?
O6 Mo1 O28 159.1(3) . . ?
O1 Mo1 O2 92.8(3) . . ?
O26 Mo1 O2 159.2(2) . . ?
O6 Mo1 O2 87.6(3) . . ?
O28 Mo1 O2 81.2(3) . . ?
O1 Mo1 O37 164.7(3) . . ?
O26 Mo1 O37 90.0(2) . . ?
O6 Mo1 O37 76.2(2) . . ?
O28 Mo1 O37 83.5(2) . . ?
O2 Mo1 O37 72.3(2) . . ?
O3 Mo2 O2 102.5(4) . . ?
O3 Mo2 O29 100.6(4) . . ?
O2 Mo2 O29 93.9(3) . . ?
O3 Mo2 O4 98.1(4) . . ?
O2 Mo2 O4 93.8(3) . . ?
O29 Mo2 O4 157.7(3) . . ?
O3 Mo2 O31 98.0(4) . . ?
O2 Mo2 O31 159.5(3) . . ?
O29 Mo2 O31 81.2(3) . . ?
O4 Mo2 O31 84.2(3) . . ?
O3 Mo2 O37 172.5(4) . . ?
O2 Mo2 O37 76.8(2) . . ?
O29 Mo2 O37 86.9(2) . . ?
O4 Mo2 O37 74.6(2) . . ?
O31 Mo2 O37 83.0(2) . . ?
O5 Mo3 O32 103.8(3) . . ?
O5 Mo3 O4 98.1(4) . . ?
O32 Mo3 O4 95.0(3) . . ?
O5 Mo3 O25 100.6(3) . . ?
O32 Mo3 O25 87.5(3) . . ?
O4 Mo3 O25 160.0(3) . . ?
O5 Mo3 O6 95.2(3) . . ?
O32 Mo3 O6 160.5(3) . . ?
O4 Mo3 O6 86.9(3) . . ?
O25 Mo3 O6 84.3(3) . . ?
O5 Mo3 O37 166.3(3) . . ?
O32 Mo3 O37 89.0(2) . . ?
O4 Mo3 O37 75.5(2) . . ?
O25 Mo3 O37 84.6(2) . . ?
O6 Mo3 O37 72.6(2) . . ?
O19 Mo4 O25 102.6(4) . . ?
O19 Mo4 O24 100.5(3) . . ?
O25 Mo4 O24 95.4(3) . . ?
O19 Mo4 O30 100.1(3) . . ?
O25 Mo4 O30 84.8(3) . . ?
O24 Mo4 O30 158.8(2) . . ?
O19 Mo4 O20 96.2(3) . . ?
O25 Mo4 O20 159.6(3) . . ?
O24 Mo4 O20 88.7(3) . . ?
O30 Mo4 O20 84.3(3) . . ?
O19 Mo4 O40 167.7(3) . . ?
O25 Mo4 O40 89.5(2) . . ?
O24 Mo4 O40 75.8(2) . . ?
O30 Mo4 O40 83.0(2) . . ?
O20 Mo4 O40 72.1(2) . . ?
O21 Mo5 O36 104.6(3) . . ?
O21 Mo5 O34 103.1(3) . . ?
O36 Mo5 O34 91.5(3) . . ?
O21 Mo5 O20 93.3(3) . . ?
O36 Mo5 O20 93.3(3) . . ?
O34 Mo5 O20 161.3(2) . . ?
O21 Mo5 O22 93.1(3) . . ?
O36 Mo5 O22 162.2(3) . . ?
O34 Mo5 O22 86.8(3) . . ?
O20 Mo5 O22 83.2(3) . . ?
O21 Mo5 O40 160.8(3) . . ?
O36 Mo5 O40 89.6(2) . . ?
O34 Mo5 O40 89.3(2) . . ?
O20 Mo5 O40 72.7(2) . . ?
O22 Mo5 O40 72.7(2) . . ?
O23 Mo6 O22 101.3(3) . . ?
O23 Mo6 O33 102.3(3) . . ?
O22 Mo6 O33 96.8(3) . . ?
O23 Mo6 O24 97.6(3) . . ?
O22 Mo6 O24 91.1(3) . . ?
O33 Mo6 O24 156.6(2) . . ?
O23 Mo6 O26 98.3(3) . . ?
O22 Mo6 O26 159.9(3) . . ?
O33 Mo6 O26 83.5(2) . . ?
O24 Mo6 O26 81.6(2) . . ?
O23 Mo6 O40 169.8(3) . . ?
O22 Mo6 O40 76.4(2) . . ?
O33 Mo6 O40 87.8(2) . . ?
O24 Mo6 O40 72.7(2) . . ?
O26 Mo6 O40 83.5(2) . . ?
O7 Mo7 O28 104.4(3) . . ?
O7 Mo7 O12 99.4(3) . . ?
O28 Mo7 O12 96.8(3) . . ?
O7 Mo7 O33 99.0(3) . . ?
O28 Mo7 O33 86.3(3) . . ?
O12 Mo7 O33 159.9(2) . . ?
O7 Mo7 O8 94.0(3) . . ?
O28 Mo7 O8 160.3(2) . . ?
O12 Mo7 O8 87.0(3) . . ?
O33 Mo7 O8 83.8(2) . . ?
O7 Mo7 O38 165.7(3) . . ?
O28 Mo7 O38 89.6(2) . . ?
O12 Mo7 O38 75.5(2) . . ?
O33 Mo7 O38 84.8(2) . . ?
O8 Mo7 O38 72.6(2) . . ?
O9 Mo8 O8 101.6(3) . . ?
O9 Mo8 O10 99.3(3) . . ?
O8 Mo8 O10 93.8(3) . . ?
O9 Mo8 O34 98.8(3) . . ?
O8 Mo8 O34 92.5(3) . . ?
O10 Mo8 O34 159.3(2) . . ?
O9 Mo8 O35 99.4(3) . . ?
O8 Mo8 O35 158.8(2) . . ?
O10 Mo8 O35 86.0(2) . . ?
O34 Mo8 O35 81.1(2) . . ?
O9 Mo8 O38 174.0(3) . . ?
O8 Mo8 O38 76.2(2) . . ?
O10 Mo8 O38 75.5(2) . . ?
O34 Mo8 O38 86.9(2) . . ?
O35 Mo8 O38 83.2(2) . . ?
O11 Mo9 O27 102.8(3) . . ?
O11 Mo9 O29 103.0(3) . . ?
O27 Mo9 O29 88.8(3) . . ?
O11 Mo9 O12 95.8(3) . . ?
O27 Mo9 O12 161.4(3) . . ?
O29 Mo9 O12 88.3(3) . . ?
O11 Mo9 O10 95.4(3) . . ?
O27 Mo9 O10 91.0(3) . . ?
O29 Mo9 O10 161.1(2) . . ?
O12 Mo9 O10 85.9(3) . . ?
O11 Mo9 O38 164.7(3) . . ?
O27 Mo9 O38 88.4(2) . . ?
O29 Mo9 O38 87.3(2) . . ?
O12 Mo9 O38 73.0(2) . . ?
O10 Mo9 O38 73.8(2) . . ?
O13 Mo10 O31 104.4(4) . . ?
O13 Mo10 O18 100.7(4) . . ?
O31 Mo10 O18 98.5(3) . . ?
O13 Mo10 O27 98.4(4) . . ?
O31 Mo10 O27 86.2(3) . . ?
O18 Mo10 O27 158.5(3) . . ?
O13 Mo10 O14 93.2(3) . . ?
O31 Mo10 O14 160.1(3) . . ?
O18 Mo10 O14 87.0(3) . . ?
O27 Mo10 O14 82.1(2) . . ?
O13 Mo10 O39 164.9(3) . . ?
O31 Mo10 O39 90.6(2) . . ?
O18 Mo10 O39 75.7(2) . . ?
O27 Mo10 O39 83.3(2) . . ?
O14 Mo10 O39 72.1(2) . . ?
O15 Mo11 O14 102.6(3) . . ?
O15 Mo11 O35 104.0(3) . . ?
O14 Mo11 O35 99.9(3) . . ?
O15 Mo11 O36 95.9(3) . . ?
O14 Mo11 O36 159.8(3) . . ?
O35 Mo11 O36 83.3(2) . . ?
O15 Mo11 O16 94.3(3) . . ?
O14 Mo11 O16 89.3(3) . . ?
O35 Mo11 O16 157.1(2) . . ?
O36 Mo11 O16 81.1(3) . . ?
O15 Mo11 O39 166.8(3) . . ?
O14 Mo11 O39 77.2(2) . . ?
O35 Mo11 O39 89.0(2) . . ?
O36 Mo11 O39 82.9(2) . . ?
O16 Mo11 O39 72.5(2) . . ?
O17 Mo12 O16 101.6(3) . . ?
O17 Mo12 O30 102.6(4) . . ?
O16 Mo12 O30 98.0(3) . . ?
O17 Mo12 O18 95.3(4) . . ?
O16 Mo12 O18 89.6(3) . . ?
O30 Mo12 O18 158.7(3) . . ?
O17 Mo12 O32 97.9(3) . . ?
O16 Mo12 O32 159.6(3) . . ?
O30 Mo12 O32 83.2(3) . . ?
O18 Mo12 O32 82.9(3) . . ?
O17 Mo12 O39 168.1(3) . . ?
O16 Mo12 O39 76.5(2) . . ?
O30 Mo12 O39 89.3(2) . . ?
O18 Mo12 O39 73.1(2) . . ?
O32 Mo12 O39 83.2(2) . . ?
C1 N1 C4 112.1(8) . . ?
C1 N1 C7 112.1(7) . . ?
C4 N1 C7 104.7(7) . . ?
C1 N1 C10 104.7(7) . . ?
C4 N1 C10 111.5(7) . . ?
C7 N1 C10 111.9(8) . . ?
C16 N2 C19 111.2(11) . . ?
C16 N2 C22 111.9(12) . . ?
C19 N2 C22 105.6(9) . . ?
C16 N2 C13 106.3(8) . . ?
C19 N2 C13 111.5(12) . . ?
C22 N2 C13 110.5(11) . . ?
C31 N3 C34 106.4(9) . . ?
C31 N3 C28 112.6(12) . . ?
C34 N3 C28 109.7(14) . . ?
C31 N3 C25 113.0(14) . . ?
C34 N3 C25 110.2(11) . . ?
C28 N3 C25 104.9(9) . . ?
Mo2 O2 Mo1 115.1(3) . . ?
Mo3 O4 Mo2 115.3(3) . . ?
Mo1 O6 Mo3 115.1(3) . . ?
Mo8 O8 Mo7 115.6(3) . . ?
Mo8 O10 Mo9 114.8(3) . . ?
Mo7 O12 Mo9 114.9(3) . . ?
Mo11 O14 Mo10 114.4(3) . . ?
Mo12 O16 Mo11 115.5(3) . . ?
Mo10 O18 Mo12 115.1(3) . . ?
Mo4 O20 Mo5 113.7(3) . . ?
Mo6 O22 Mo5 114.5(3) . . ?
Mo4 O24 Mo6 116.8(3) . . ?
Mo4 O25 Mo3 151.3(3) . . ?
Mo1 O26 Mo6 152.9(3) . . ?
Mo9 O27 Mo10 147.1(3) . . ?
Mo7 O28 Mo1 150.5(3) . . ?
Mo9 O29 Mo2 153.6(4) . . ?
Mo12 O30 Mo4 154.6(4) . . ?
Mo10 O31 Mo2 155.1(4) . . ?
Mo3 O32 Mo12 151.9(4) . . ?
Mo6 O33 Mo7 153.9(3) . . ?
Mo5 O34 Mo8 150.2(3) . . ?
Mo11 O35 Mo8 158.0(3) . . ?
Mo5 O36 Mo11 147.6(3) . . ?
Ga1 O37 Mo1 120.6(3) . . ?
Ga1 O37 Mo3 120.3(3) . . ?
Mo1 O37 Mo3 95.6(2) . . ?
Ga1 O37 Mo2 123.3(3) . . ?
Mo1 O37 Mo2 95.7(2) . . ?
Mo3 O37 Mo2 94.6(2) . . ?
Ga1 O38 Mo7 120.2(3) . . ?
Ga1 O38 Mo9 119.7(3) . . ?
Mo7 O38 Mo9 95.9(2) . . ?
Ga1 O38 Mo8 123.2(3) . . ?
Mo7 O38 Mo8 95.6(2) . . ?
Mo9 O38 Mo8 95.94(19) . . ?
Ga1 O39 Mo10 121.1(3) . . ?
Ga1 O39 Mo11 121.5(3) . . ?
Mo10 O39 Mo11 96.1(2) . . ?
Ga1 O39 Mo12 120.5(3) . . ?
Mo10 O39 Mo12 95.9(2) . . ?
Mo11 O39 Mo12 95.4(2) . . ?
Ga1 O40 Mo5 118.2(2) . . ?
Ga1 O40 Mo4 120.8(3) . . ?
Mo5 O40 Mo4 101.3(2) . . ?
Ga1 O40 Mo6 120.6(3) . . ?
Mo5 O40 Mo6 95.8(2) . . ?
Mo4 O40 Mo6 94.73(19) . . ?
C47 C46 N4 119(3) . . ?
C47 C46 H46A 107.6 . . ?
N4 C46 H46A 107.6 . . ?
C47 C46 H46B 107.6 . . ?
N4 C46 H46B 107.6 . . ?
H46A C46 H46B 107.0 . . ?
C47 C48 H48A 109.5 . . ?
C47 C48 H48B 109.5 . . ?
H48A C48 H48B 109.5 . . ?
C47 C48 H48C 109.5 . . ?
H48A C48 H48C 109.5 . . ?
H48B C48 H48C 109.5 . . ?
C46 C47 C48 96(2) . . ?
C46 C47 H47A 112.5 . . ?
C48 C47 H47A 112.5 . . ?
C46 C47 H47B 112.5 . . ?
C48 C47 H47B 112.5 . . ?
H47A C47 H47B 110.0 . . ?

loop_
_geom_bond_atom_site_label_1
_geom_bond_atom_site_label_2
_geom_bond_distance
_geom_bond_site_symmetry_2
_geom_bond_publ_flag
C1 N1 1.508(11) . ?
C1 C2 1.527(13) . ?
C1 H1A 0.9900 . ?
C1 H1B 0.9900 . ?
C2 C3 1.506(14) . ?
C2 H2A 0.9900 . ?
C2 H2B 0.9900 . ?
C3 H3A 0.9800 . ?
C3 H3B 0.9800 . ?
C3 H3C 0.9800 . ?
C4 N1 1.505(12) . ?
C4 C5 1.530(16) . ?
C4 H4A 0.9900 . ?
C4 H4B 0.9900 . ?
C5 C6 1.500(17) . ?
C5 H5A 0.9900 . ?
C5 H5B 0.9900 . ?
C6 H6A 0.9800 . ?
C6 H6B 0.9800 . ?
C6 H6C 0.9800 . ?
C7 N1 1.520(13) . ?
C7 C8 1.551(16) . ?
C7 H7A 0.9900 . ?
C7 H7B 0.9900 . ?
C8 C9 1.529(19) . ?
C8 H8A 0.9900 . ?
C8 H8B 0.9900 . ?
C9 H9A 0.9800 . ?
C9 H9B 0.9800 . ?
C9 H9C 0.9800 . ?
C10 C11 1.502(13) . ?
C10 N1 1.517(11) . ?
C10 H10A 0.9900 . ?
C10 H10B 0.9900 . ?
C11 C12 1.530(14) . ?
C11 H11A 0.9900 . ?
C11 H11B 0.9900 . ?
C12 H12A 0.9800 . ?
C12 H12B 0.9800 . ?
C12 H12C 0.9800 . ?
C13 N2 1.535(17) . ?
C13 C14 1.55(2) . ?
C13 H13A 0.9900 . ?
C13 H13B 0.9900 . ?
C14 C15 1.59(3) . ?
C14 H14A 0.9900 . ?
C14 H14B 0.9900 . ?
C15 H15A 0.9800 . ?
C15 H15B 0.9800 . ?
C15 H15C 0.9800 . ?
C16 C17 1.48(2) . ?
C16 N2 1.509(17) . ?
C16 H16A 0.9900 . ?
C16 H16B 0.9900 . ?
C17 C18 1.53(2) . ?
C17 H17A 0.9900 . ?
C17 H17B 0.9900 . ?
C18 H18A 0.9800 . ?
C18 H18B 0.9800 . ?
C18 H18C 0.9800 . ?
C19 N2 1.514(17) . ?
C19 C20 1.62(2) . ?
C19 H19A 0.9900 . ?
C19 H19B 0.9900 . ?
C20 C21 1.49(2) . ?
C20 H20A 0.9900 . ?
C20 H20B 0.9900 . ?
C21 H21A 0.9800 . ?
C21 H21B 0.9800 . ?
C21 H21C 0.9800 . ?
C22 C23 1.49(2) . ?
C22 N2 1.527(16) . ?
C22 H22A 0.9900 . ?
C22 H22B 0.9900 . ?
C23 C24 1.45(2) . ?
C23 H23A 0.9900 . ?
C23 H23B 0.9900 . ?
C24 H24A 0.9800 . ?
C24 H24B 0.9800 . ?
C24 H24C 0.9800 . ?
C25 N3 1.525(17) . ?
C25 C26 1.57(2) . ?
C25 H25A 0.9900 . ?
C25 H25B 0.9900 . ?
C26 C27 1.457(19) . ?
C26 H26A 0.9900 . ?
C26 H26B 0.9900 . ?
C27 H27A 0.9800 . ?
C27 H27B 0.9800 . ?
C27 H27C 0.9800 . ?
C28 N3 1.497(19) . ?
C28 C29 1.52(2) . ?
C28 H28A 0.9900 . ?
C28 H28B 0.9900 . ?
C29 C30 1.55(2) . ?
C29 H29A 0.9900 . ?
C29 H29B 0.9900 . ?
C30 H30A 0.9800 . ?
C30 H30B 0.9800 . ?
C30 H30C 0.9800 . ?
C31 N3 1.509(19) . ?
C31 C32 1.56(2) . ?
C31 H31A 0.9900 . ?
C31 H31B 0.9900 . ?
C32 C33 1.44(2) . ?
C32 H32A 0.9900 . ?
C32 H32B 0.9900 . ?
C33 H33A 0.9800 . ?
C33 H33B 0.9800 . ?
C33 H33C 0.9800 . ?
C34 C35 1.48(2) . ?
C34 N3 1.505(17) . ?
C34 H34A 0.9900 . ?
C34 H34B 0.9900 . ?
C35 C36 1.53(2) . ?
C35 H35A 0.9900 . ?
C35 H35B 0.9900 . ?
C36 H36A 0.9800 . ?
C36 H36B 0.9800 . ?
C36 H36C 0.9800 . ?
N4 C40 1.465(17) . ?
N4 C37 1.517(17) . ?
N4 C43 1.55(2) . ?
N4 C46 1.55(3) . ?
C40 C41 1.50(2) . ?
C40 H40A 0.9900 . ?
C40 H40B 0.9900 . ?
C45 C44 1.53(2) . ?
C45 H45A 0.9800 . ?
C45 H45B 0.9800 . ?
C45 H45C 0.9800 . ?
C49 N5 1.115(19) . ?
C49 C50 1.42(2) . ?
C38 C37 1.48(2) . ?
C38 C39 1.55(2) . ?
C38 H38A 0.9900 . ?
C38 H38B 0.9900 . ?
C44 C43 1.44(2) . ?
C44 H44A 0.9900 . ?
C44 H44B 0.9900 . ?
C50 H50A 0.9800 . ?
C50 H50B 0.9800 . ?
C50 H50C 0.9800 . ?
C43 H43A 0.9900 . ?
C43 H43B 0.9900 . ?
C37 H37A 0.9900 . ?
C37 H37B 0.9900 . ?
C41 C42 1.68(3) . ?
C41 H41A 0.9900 . ?
C41 H41B 0.9900 . ?
C39 H39A 0.9800 . ?
C39 H39B 0.9800 . ?
C39 H39C 0.9800 . ?
C42 H42A 0.9800 . ?
C42 H42B 0.9800 . ?
C42 H42C 0.9800 . ?
Ga1 O38 1.809(5) . ?
Ga1 O39 1.810(5) . ?
Ga1 O37 1.812(5) . ?
Ga1 O40 1.824(5) . ?
Mo1 O1 1.674(6) . ?
Mo1 O26 1.814(6) . ?
Mo1 O6 1.849(6) . ?
Mo1 O28 2.034(6) . ?
Mo1 O2 2.096(7) . ?
Mo1 O37 2.217(5) . ?
Mo2 O3 1.686(7) . ?
Mo2 O2 1.820(7) . ?
Mo2 O29 1.934(7) . ?
Mo2 O4 1.949(8) . ?
Mo2 O31 2.046(7) . ?
Mo2 O37 2.247(5) . ?
Mo3 O5 1.695(7) . ?
Mo3 O32 1.797(6) . ?
Mo3 O4 1.935(7) . ?
Mo3 O25 1.970(7) . ?
Mo3 O6 2.043(6) . ?
Mo3 O37 2.218(5) . ?
Mo4 O19 1.691(7) . ?
Mo4 O25 1.852(6) . ?
Mo4 O24 1.865(6) . ?
Mo4 O30 1.992(6) . ?
Mo4 O20 2.032(6) . ?
Mo4 O40 2.222(5) . ?
Mo5 O21 1.699(7) . ?
Mo5 O36 1.807(6) . ?
Mo5 O34 1.866(6) . ?
Mo5 O20 2.042(7) . ?
Mo5 O22 2.092(6) . ?
Mo5 O40 2.189(5) . ?
Mo6 O23 1.682(6) . ?
Mo6 O22 1.821(7) . ?
Mo6 O33 1.851(6) . ?
Mo6 O24 1.997(6) . ?
Mo6 O26 2.048(6) . ?
Mo6 O40 2.250(5) . ?
Mo7 O7 1.700(6) . ?
Mo7 O28 1.816(6) . ?
Mo7 O12 1.890(6) . ?
Mo7 O33 1.992(6) . ?
Mo7 O8 2.065(6) . ?
Mo7 O38 2.208(5) . ?
Mo8 O9 1.690(6) . ?
Mo8 O8 1.828(6) . ?
Mo8 O10 1.906(6) . ?
Mo8 O34 1.963(6) . ?
Mo8 O35 2.028(5) . ?
Mo8 O38 2.241(5) . ?
Mo9 O11 1.704(6) . ?
Mo9 O27 1.854(6) . ?
Mo9 O29 1.892(6) . ?
Mo9 O12 2.007(6) . ?
Mo9 O10 2.025(6) . ?
Mo9 O38 2.218(5) . ?
Mo10 O13 1.682(7) . ?
Mo10 O31 1.801(7) . ?
Mo10 O18 1.895(7) . ?
Mo10 O27 2.021(6) . ?
Mo10 O14 2.103(7) . ?
Mo10 O39 2.209(6) . ?
Mo11 O15 1.686(6) . ?
Mo11 O14 1.814(7) . ?
Mo11 O35 1.826(5) . ?
Mo11 O36 2.051(6) . ?
Mo11 O16 2.059(6) . ?
Mo11 O39 2.223(5) . ?
Mo12 O17 1.679(7) . ?
Mo12 O16 1.833(7) . ?
Mo12 O30 1.861(7) . ?
Mo12 O18 2.010(8) . ?
Mo12 O32 2.050(7) . ?
Mo12 O39 2.230(5) . ?
C46 C47 1.400(19) . ?
C46 H46A 0.9900 . ?
C46 H46B 0.9900 . ?
C48 C47 1.74(3) . ?
C48 H48A 0.9800 . ?
C48 H48B 0.9800 . ?
C48 H48C 0.9800 . ?
C47 H47A 0.9900 . ?
C47 H47B 0.9900 . ?
